data_1542203
loop_
_publ_author_name
'Hahn, H.'
'Stoerger, G.'
'Frank, G.'
'Klingler, W.'
'Meyer, A.D.'

_publ_section_title
;
 Ueber einige ternaere Chalkogenide mit Chalkopyritstruktur
;
_journal_name_full 'Zeitschrift fuer Anorganische und Allgemeine Chemie'
_journal_page_first 153
_journal_page_last 170
_journal_volume 271
_journal_year 1953
_chemical_formula_sum 'Al Cu Te2'
_chemical_name_systematic 'Cu Al Te2'
_space_group_IT_number 122
_symmetry_space_group_name_Hall 'I -4 2bw'
_symmetry_space_group_name_H-M 'I -4 2 d'
_cell_angle_alpha 90
_cell_angle_beta 90
_cell_angle_gamma 90
_cell_formula_units_Z 4
_cell_length_a 5.976
_cell_length_b 5.976
_cell_length_c 11.804
_cell_volume 421.551
_citation_journal_id_ASTM ZAACAB
_cod_data_source_file Hahn_ZAACAB_1953_917.cif
_cod_data_source_block Al1Cu1Te2
_cod_original_cell_volume 421.5512
_cod_original_formula_sum 'Al1 Cu1 Te2'
_cod_database_code 1542203

loop_
_symmetry_equiv_pos_as_xyz
x,y,z
y,-x,-z
-x,-y,z
-y,x,-z
x,-y+1/2,-z+1/4
-y+1/2,-x,z+3/4
-x,y+1/2,-z+1/4
y+1/2,x,z+3/4
x+1/2,y+1/2,z+1/2
y+1/2,-x+1/2,-z+1/2
-x+1/2,-y+1/2,z+1/2
-y+1/2,x+1/2,-z+1/2
x+1/2,-y+1,-z+3/4
-y+1,-x+1/2,z+5/4
-x+1/2,y+1,-z+3/4
y+1,x+1/2,z+5/4

loop_
_atom_site_label
_atom_site_type_symbol
_atom_site_fract_x
_atom_site_fract_y
_atom_site_fract_z
_atom_site_occupancy
_atom_site_U_iso_or_equiv
Te1 Te-2 0.25 0.25 0.125 1 0.0
Cu1 Cu+1 0 0 0 1 0.0
Al1 Al+3 0 0 0.5 1 0.0
